data_1001672
loop_
_publ_author_name
'Daniel, P'
'Barbey, L'
'Nguyen, N'
'Ducouret, A'
'Groult, D'
'Raveau, B'

_publ_section_title
;
New mixed-valent iron oxides with the 1212-type structure: Tl1-x Pbx
Sr3 Fe2 O8
;
_journal_coden_ASTM JPCSAW
_journal_issue 9
_journal_name_full 'Journal of Physics and Chemistry of Solids'
_journal_page_first 795
_journal_page_last 802
_journal_paper_doi 10.1016/0022-3697(94)90002-7
_journal_volume 55
_journal_year 1994
_chemical_formula_structural 'Tl0.95 Sr3 Fe2 O8'
_chemical_formula_sum 'Fe2 O8 Sr3 Tl0.95'
_chemical_name_systematic 'Thallium strontium iron oxide (1/3/2/8)'
_space_group_IT_number 123
_symmetry_cell_setting tetragonal
_symmetry_Int_Tables_number 123
_symmetry_space_group_name_Hall '-P 4 2'
_symmetry_space_group_name_H-M 'P 4/m m m'
_cell_angle_alpha 90
_cell_angle_beta 90
_cell_angle_gamma 90
_cell_formula_units_Z 1
_cell_length_a 3.811(4)
_cell_length_b 3.811(4)
_cell_length_c 12.780(2)
_cell_volume 185.6
_refine_ls_R_factor_all 0.076
_cod_original_formula_sum 'Fe2 O8 Sr3 Tl.95'
_cod_database_code 1001672

loop_
_symmetry_equiv_pos_as_xyz
x,y,z
-x,-y,z
-x,y,z
x,-y,z
-y,x,z
y,-x,z
y,x,z
-y,-x,z
-x,-y,-z
x,y,-z
x,-y,-z
-x,y,-z
y,-x,-z
-y,x,-z
-y,-x,-z
y,x,-z

loop_
_atom_site_label
_atom_site_type_symbol
_atom_site_symmetry_multiplicity
_atom_site_Wyckoff_symbol
_atom_site_fract_x
_atom_site_fract_y
_atom_site_fract_z
_atom_site_occupancy
_atom_site_attached_hydrogens
_atom_site_calc_flag
Tl1 Tl3+ 4 l 0.064(5) 0. 0. 0.2375 0 d
Sr1 Sr2+ 1 d 0.5 0.5 0.5 1. 0 d
Sr2 Sr2+ 2 h 0.5 0.5 0.1948(4) 1. 0 d
Fe1 Fe4+ 2 g 0. 0. 0.3453(7) 1. 0 d
O1 O2- 4 n 0.362(5) 0.5 0. 0.25 0 d
O2 O2- 2 g 0. 0. 0.173(2) 1. 0 d
O3 O2- 1 b 0. 0. 0.5 1. 0 d
O4 O2- 4 i 0. 0.5 0.3364(9) 1. 0 d

loop_
_atom_type_symbol
_atom_type_oxidation_number
Tl3+ 3.000
Sr2+ 2.000
Fe4+ 3.575
O2- -2.000
